data_2237790
loop_
_publ_author_name
'de Castro, Rosane'
'Macedo, Jr, Fernando C.'
'Brito, Tiago O.'
'F\'atima, Angelo de'
'Sabino, Jos\'e R.'

_publ_section_title
;
 <i>rac</i>-5-(1-Methylethyl)-2-sulfanylideneimidazolidin-4-one
;
_journal_coeditor_code CV5395
_journal_issue 5
_journal_name_full 'Acta Crystallographica Section E'
_journal_page_first o643
_journal_paper_doi 10.1107/S1600536813008337
_journal_volume 69
_journal_year 2013
_chemical_formula_iupac 'C6 H10 N2 O S'
_chemical_formula_moiety 'C6 H10 N2 O S'
_chemical_formula_sum 'C6 H10 N2 O S'
_chemical_formula_weight 158.23
_chemical_name_systematic
;
<i>rac</i>-5-(1-Methylethyl)-2-sulfanylideneimidazolidin-4-one
;
_space_group_IT_number 14
_symmetry_cell_setting monoclinic
_symmetry_space_group_name_Hall '-P 2ybc'
_symmetry_space_group_name_H-M 'P 1 21/c 1'
_atom_sites_solution_hydrogens geom
_atom_sites_solution_primary direct
_atom_sites_solution_secondary difmap
_audit_creation_method 'WinGX routine CIF_UPDATE'
_cell_angle_alpha 90
_cell_angle_beta 103.5130(10)
_cell_angle_gamma 90
_cell_formula_units_Z 4
_cell_length_a 5.71610(10)
_cell_length_b 17.4091(4)
_cell_length_c 8.2505(2)
_cell_measurement_reflns_used 637
_cell_measurement_temperature 308(2)
_cell_measurement_theta_max 60.80
_cell_measurement_theta_min 7.041
_cell_volume 798.30(3)
_computing_cell_refinement 'SAINT (Bruker, 2010)'
_computing_data_collection 'APEX2 (Bruker, 2010)'
_computing_data_reduction 'SAINT (Bruker, 2010)'
_computing_molecular_graphics 'ORTEP-3 for Windows (Farrugia, 2012)'
_computing_publication_material 'WinGX (Farrugia, 2012)'
_computing_structure_refinement 'SHELXL97 (Sheldrick, 2008)'
_computing_structure_solution 'SHELXS97 (Sheldrick, 2008)'
_diffrn_ambient_temperature 296(2)
_diffrn_measured_fraction_theta_full 1
_diffrn_measured_fraction_theta_max 0.926
_diffrn_measurement_device_type 'Bruker APEXII CCD'
_diffrn_measurement_method '\f and \w scans'
_diffrn_radiation_monochromator 'Multilayer optics'
_diffrn_radiation_type MoK\a
_diffrn_radiation_wavelength 0.71073
_diffrn_reflns_av_R_equivalents 0.0195
_diffrn_reflns_limit_h_max 8
_diffrn_reflns_limit_h_min -9
_diffrn_reflns_limit_k_max 27
_diffrn_reflns_limit_k_min -26
_diffrn_reflns_limit_l_max 13
_diffrn_reflns_limit_l_min -12
_diffrn_reflns_number 18741
_diffrn_reflns_theta_full 25
_diffrn_reflns_theta_max 34.26
_diffrn_reflns_theta_min 2.34
_exptl_absorpt_coefficient_mu 0.34
_exptl_absorpt_correction_T_max 0.9788
_exptl_absorpt_correction_T_min 0.9362
_exptl_absorpt_correction_type multi-scan
_exptl_absorpt_process_details
;
(SADABS; Bruker, 2010)
;
_exptl_crystal_colour colourless
_exptl_crystal_density_diffrn 1.316
_exptl_crystal_density_method 'not measured'
_exptl_crystal_description prism
_exptl_crystal_F_000 336
_exptl_crystal_size_max 0.93
_exptl_crystal_size_mid 0.4
_exptl_crystal_size_min 0.3
_refine_diff_density_max 0.332
_refine_diff_density_min -0.198
_refine_ls_extinction_method none
_refine_ls_goodness_of_fit_ref 1.023
_refine_ls_hydrogen_treatment constr
_refine_ls_matrix_type full
_refine_ls_number_parameters 93
_refine_ls_number_reflns 3064
_refine_ls_number_restraints 0
_refine_ls_restrained_S_all 1.023
_refine_ls_R_factor_all 0.0446
_refine_ls_R_factor_gt 0.0365
_refine_ls_shift/su_max 0.002
_refine_ls_shift/su_mean 0
_refine_ls_structure_factor_coef Fsqd
_refine_ls_weighting_details 'calc w=1/[\s^2^(Fo^2^)+(0.0671P)^2^+0.0869P] where P=(Fo^2^+2Fc^2^)/3'
_refine_ls_weighting_scheme calc
_refine_ls_wR_factor_ref 0.1138
_reflns_number_gt 2544
_reflns_number_total 3064
_reflns_threshold_expression >2\s(I)
_cod_data_source_file cv5395.cif
_cod_data_source_block I
_cod_original_sg_symbol_H-M 'P 21/c'
_cod_database_code 2237790
_cod_database_fobs_code 2237790

loop_
_symmetry_equiv_pos_as_xyz
'x, y, z'
'-x, y+1/2, -z+1/2'
'-x, -y, -z'
'x, -y-1/2, z-1/2'

loop_
_atom_site_type_symbol
_atom_site_label
_atom_site_fract_x
_atom_site_fract_y
_atom_site_fract_z
_atom_site_U_iso_or_equiv
_atom_site_adp_type
_atom_site_calc_flag
_atom_site_refinement_flags
_atom_site_occupancy
S S1 0.50440(6) 0.579973(16) 0.22144(4) 0.04944(11) Uani d . 1
C C1 0.31293(17) 0.50804(5) 0.22060(11) 0.03529(18) Uani d . 1
N N1 0.25674(18) 0.45108(5) 0.11098(10) 0.0431(2) Uani d . 1
H H1 0.3188 0.446 0.0262 0.052 Uiso calc R 1
C C3 0.07920(18) 0.39803(6) 0.14899(11) 0.03667(18) Uani d . 1
H H3 -0.0682 0.4005 0.0602 0.044 Uiso calc R 1
C C4 0.16814(19) 0.31474(5) 0.16973(13) 0.0415(2) Uani d . 1
H H4 0.2276 0.3015 0.0711 0.05 Uiso calc R 1
C C5 -0.0352(2) 0.25955(7) 0.17693(18) 0.0568(3) Uani d . 1
H H5A -0.0905 0.2689 0.2764 0.085 Uiso calc R 1
H H5B 0.0219 0.2077 0.1778 0.085 Uiso calc R 1
H H5C -0.1655 0.2672 0.0811 0.085 Uiso calc R 1
C C6 0.3773(2) 0.30522(7) 0.3219(2) 0.0595(3) Uani d . 1
H H6C 0.5011 0.3417 0.3163 0.089 Uiso calc R 1
H H6B 0.4408 0.2541 0.3236 0.089 Uiso calc R 1
H H6A 0.3215 0.3139 0.4214 0.089 Uiso calc R 1
C C2 0.03374(17) 0.43453(5) 0.30588(12) 0.03636(18) Uani d . 1
O O1 -0.10205(16) 0.41213(5) 0.38922(12) 0.0516(2) Uani d . 1
N N2 0.17754(15) 0.49851(5) 0.33699(11) 0.03987(18) Uani d . 1
H H2 0.1825 0.5291 0.4196 0.048 Uiso calc R 1

loop_
_atom_site_aniso_label
_atom_site_aniso_U_11
_atom_site_aniso_U_22
_atom_site_aniso_U_33
_atom_site_aniso_U_12
_atom_site_aniso_U_13
_atom_site_aniso_U_23
S1 0.0669(2) 0.04239(16) 0.04620(17) -0.02026(11) 0.02773(13) -0.00744(10)
C1 0.0445(4) 0.0311(4) 0.0333(4) -0.0024(3) 0.0153(3) 0.0008(3)
N1 0.0626(5) 0.0386(4) 0.0348(4) -0.0127(4) 0.0248(4) -0.0050(3)
C3 0.0431(4) 0.0368(4) 0.0320(4) -0.0061(3) 0.0126(3) -0.0032(3)
C4 0.0497(5) 0.0335(4) 0.0486(5) -0.0080(4) 0.0263(4) -0.0118(4)
C5 0.0625(7) 0.0448(6) 0.0676(7) -0.0212(5) 0.0242(6) -0.0143(5)
C6 0.0440(5) 0.0419(5) 0.0917(10) 0.0023(4) 0.0142(6) 0.0060(6)
C2 0.0379(4) 0.0328(4) 0.0431(4) -0.0009(3) 0.0190(3) -0.0048(3)
O1 0.0562(5) 0.0449(4) 0.0667(5) -0.0122(3) 0.0406(4) -0.0155(4)
N2 0.0486(4) 0.0345(4) 0.0431(4) -0.0074(3) 0.0239(3) -0.0096(3)

loop_
_atom_type_symbol
_atom_type_description
_atom_type_scat_dispersion_real
_atom_type_scat_dispersion_imag
_atom_type_scat_source
C C 0.0033 0.0016 'International Tables Vol C Tables 4.2.6.8 and 6.1.1.4'
H H 0 0 'International Tables Vol C Tables 4.2.6.8 and 6.1.1.4'
O O 0.0106 0.006 'International Tables Vol C Tables 4.2.6.8 and 6.1.1.4'
S S 0.1246 0.1234 'International Tables Vol C Tables 4.2.6.8 and 6.1.1.4'
N N 0.0061 0.0033 'International Tables Vol C Tables 4.2.6.8 and 6.1.1.4'

loop_
_geom_angle_atom_site_label_1
_geom_angle_atom_site_label_2
_geom_angle_atom_site_label_3
_geom_angle
N1 C1 N2 107.37(8)
N1 C1 S1 128.23(7)
N2 C1 S1 124.39(7)
C1 N1 C3 113.28(8)
C1 N1 H1 123.4
C3 N1 H1 123.4
N1 C3 C2 100.63(7)
N1 C3 C4 113.17(8)
C2 C3 C4 114.79(8)
N1 C3 H3 109.3
C2 C3 H3 109.3
C4 C3 H3 109.3
C5 C4 C6 111.00(10)
C5 C4 C3 111.44(9)
C6 C4 C3 111.72(8)
C5 C4 H4 107.5
C6 C4 H4 107.5
C3 C4 H4 107.5
C4 C5 H5A 109.5
C4 C5 H5B 109.5
H5A C5 H5B 109.5
C4 C5 H5C 109.5
H5A C5 H5C 109.5
H5B C5 H5C 109.5
C4 C6 H6C 109.5
C4 C6 H6B 109.5
H6C C6 H6B 109.5
C4 C6 H6A 109.5
H6C C6 H6A 109.5
H6B C6 H6A 109.5
O1 C2 N2 126.04(9)
O1 C2 C3 127.40(9)
N2 C2 C3 106.55(8)
C2 N2 C1 112.15(8)
C2 N2 H2 123.9
C1 N2 H2 123.9

loop_
_geom_bond_atom_site_label_1
_geom_bond_atom_site_label_2
_geom_bond_distance
S1 C1 1.6621(9)
C1 N1 1.3300(12)
C1 N2 1.3769(12)
N1 C3 1.4595(12)
N1 H1 0.86
C3 C2 1.5179(13)
C3 C4 1.5328(14)
C3 H3 0.98
C4 C5 1.5200(14)
C4 C6 1.5269(18)
C4 H4 0.98
C5 H5A 0.96
C5 H5B 0.96
C5 H5C 0.96
C6 H6C 0.96
C6 H6B 0.96
C6 H6A 0.96
C2 O1 1.2152(12)
C2 N2 1.3724(12)
N2 H2 0.86

loop_
_geom_hbond_atom_site_label_D
_geom_hbond_atom_site_label_H
_geom_hbond_atom_site_label_A
_geom_hbond_site_symmetry_A
_geom_hbond_distance_DH
_geom_hbond_distance_HA
_geom_hbond_distance_DA
_geom_hbond_angle_DHA
N2 H2 O1 3_566 0.86 2.02 2.8573(11) 163.8
N1 H1 S1 3_665 0.86 2.52 3.3806(9) 175.5
C6 H6C O1 1_655 0.96 2.52 3.4434(14) 160.3

loop_
_geom_torsion_atom_site_label_1
_geom_torsion_atom_site_label_2
_geom_torsion_atom_site_label_3
_geom_torsion_atom_site_label_4
_geom_torsion
N2 C1 N1 C3 -0.87(12)
S1 C1 N1 C3 -179.62(7)
C1 N1 C3 C2 0.55(11)
C1 N1 C3 C4 -122.43(10)
N1 C3 C4 C5 -169.42(9)
C2 C3 C4 C5 75.83(11)
N1 C3 C4 C6 65.78(11)
C2 C3 C4 C6 -48.97(12)
N1 C3 C2 O1 -179.83(11)
C4 C3 C2 O1 -57.99(15)
N1 C3 C2 N2 -0.03(10)
C4 C3 C2 N2 121.82(9)
O1 C2 N2 C1 179.33(11)
C3 C2 N2 C1 -0.49(11)
N1 C1 N2 C2 0.84(12)
S1 C1 N2 C2 179.65(7)
